data_7235342
loop_
_publ_author_name
'Li, Bao-Le'
'Hu, Hai-Chuan'
'Mo, Li-Ping'
'Zhang, Zhan-Hui'

_publ_section_title
;
 Nano CoFe2O4 supported antimony(iii) as an efficient and recyclable
 catalyst for one-pot three-component synthesis of multisubstituted
 pyrroles
;
_journal_issue 25
_journal_name_full 'RSC Adv.'
_journal_page_first 12929
_journal_paper_doi 10.1039/C3RA47855F
_journal_volume 4
_journal_year 2014
_chemical_formula_sum 'C19 H19 N O2'
_chemical_formula_weight 293.35
_space_group_IT_number 14
_space_group_name_Hall '-P 2ybc'
_space_group_name_H-M_alt 'P 1 21/c 1'
_symmetry_cell_setting monoclinic
_symmetry_space_group_name_H-M 'P 1 21/c 1'
_atom_sites_solution_hydrogens geom
_atom_sites_solution_primary direct
_atom_sites_solution_secondary difmap
_audit_creation_method SHELXL-97
_cell_angle_alpha 90.00
_cell_angle_beta 112.6340(10)
_cell_angle_gamma 90.00
_cell_formula_units_Z 4
_cell_length_a 9.4209(6)
_cell_length_b 18.6410(12)
_cell_length_c 9.7949(6)
_cell_measurement_reflns_used 4434
_cell_measurement_temperature 296(2)
_cell_measurement_theta_max 28.26
_cell_measurement_theta_min 2.50
_cell_volume 1587.65(17)
_computing_cell_refinement 'Bruker SMART'
_computing_data_collection 'Bruker SMART'
_computing_data_reduction 'Bruker SAINT'
_computing_molecular_graphics 'Bruker SHELXTL'
_computing_publication_material 'Bruker SHELXTL'
_computing_structure_refinement 'SHELXL-97 (Sheldrick, 1997)'
_computing_structure_solution 'SHELXS-97 (Sheldrick, 1990)'
_diffrn_ambient_temperature 296(2)
_diffrn_measured_fraction_theta_full 0.997
_diffrn_measured_fraction_theta_max 0.997
_diffrn_measurement_device_type 'CCD area detector'
_diffrn_measurement_method 'phi and omega scans'
_diffrn_radiation_monochromator graphite
_diffrn_radiation_source 'fine-focus sealed tube'
_diffrn_radiation_type MoK\a
_diffrn_radiation_wavelength 0.71073
_diffrn_reflns_av_R_equivalents 0.0165
_diffrn_reflns_av_sigmaI/netI 0.0172
_diffrn_reflns_limit_h_max 11
_diffrn_reflns_limit_h_min -9
_diffrn_reflns_limit_k_max 20
_diffrn_reflns_limit_k_min -22
_diffrn_reflns_limit_l_max 11
_diffrn_reflns_limit_l_min -11
_diffrn_reflns_number 7841
_diffrn_reflns_theta_full 25.02
_diffrn_reflns_theta_max 25.02
_diffrn_reflns_theta_min 2.19
_exptl_absorpt_coefficient_mu 0.079
_exptl_absorpt_correction_type none
_exptl_crystal_colour colorless
_exptl_crystal_density_diffrn 1.227
_exptl_crystal_density_method 'not measured'
_exptl_crystal_description block
_exptl_crystal_F_000 624
_exptl_crystal_size_max 0.145
_exptl_crystal_size_mid 0.121
_exptl_crystal_size_min 0.109
_refine_diff_density_max 0.187
_refine_diff_density_min -0.185
_refine_diff_density_rms 0.029
_refine_ls_extinction_coef 0.039(3)
_refine_ls_extinction_expression Fc^*^=kFc[1+0.001xFc^2^\l^3^/sin(2\q)]^-1/4^
_refine_ls_extinction_method SHELXL
_refine_ls_goodness_of_fit_ref 1.030
_refine_ls_hydrogen_treatment constr
_refine_ls_matrix_type full
_refine_ls_number_parameters 203
_refine_ls_number_reflns 2798
_refine_ls_number_restraints 0
_refine_ls_restrained_S_all 1.030
_refine_ls_R_factor_all 0.0473
_refine_ls_R_factor_gt 0.0414
_refine_ls_shift/su_max 0.000
_refine_ls_shift/su_mean 0.000
_refine_ls_structure_factor_coef Fsqd
_refine_ls_weighting_details 'calc w=1/[\s^2^(Fo^2^)+(0.0596P)^2^+0.4206P] where P=(Fo^2^+2Fc^2^)/3'
_refine_ls_weighting_scheme calc
_refine_ls_wR_factor_gt 0.1160
_refine_ls_wR_factor_ref 0.1215
_reflns_number_gt 2408
_reflns_number_total 2798
_reflns_threshold_expression >2sigma(I)
_cod_data_source_file c3ra47855f2.cif
_cod_data_source_block a
_cod_depositor_comments
;
The following automatic conversions were performed:

data item '_symmetry_cell_setting' value 'Monoclinic' was changed to
'monoclinic' in accordance with the
/home/saulius/struct/COD-crude-data/automatic-downloads/DataCite-retrospective/RSC/depositions/lib/dictionaries/cif_core.dic
dictionary named 'cif_core.dic' version 2.4.2 last updated on
2011-04-26.

Automatic conversion script
Id: cif_fix_values 6909 2019-04-08 15:41:33Z antanas 
;
_cod_original_sg_symbol_H-M P2(1)/c
_cod_database_code 7235342

loop_
_symmetry_equiv_pos_as_xyz
'x, y, z'
'-x, y+1/2, -z+1/2'
'-x, -y, -z'
'x, -y-1/2, z-1/2'

loop_
_atom_site_label
_atom_site_type_symbol
_atom_site_fract_x
_atom_site_fract_y
_atom_site_fract_z
_atom_site_U_iso_or_equiv
_atom_site_adp_type
_atom_site_occupancy
_atom_site_symmetry_multiplicity
_atom_site_calc_flag
_atom_site_refinement_flags
N1 N 0.63062(14) 0.06184(7) 0.42113(14) 0.0479(3) Uani 1 1 d .
C1 C 0.64826(16) 0.03668(8) 0.29550(16) 0.0470(4) Uani 1 1 d .
C2 C 0.73064(16) -0.02582(8) 0.33240(16) 0.0435(3) Uani 1 1 d .
C3 C 0.76405(16) -0.03931(8) 0.48658(16) 0.0439(4) Uani 1 1 d .
C4 C 0.69996(16) 0.01626(8) 0.53754(17) 0.0466(4) Uani 1 1 d .
C5 C 0.5788(2) 0.07421(10) 0.15061(19) 0.0638(5) Uani 1 1 d .
H5A H 0.6026 0.0483 0.0773 0.077 Uiso 1 1 calc R
H5B H 0.6199 0.1219 0.1597 0.077 Uiso 1 1 calc R
H5C H 0.4693 0.0766 0.1214 0.077 Uiso 1 1 calc R
C6 C 0.7084(2) 0.03230(10) 0.68965(19) 0.0599(4) Uani 1 1 d .
H6A H 0.6065 0.0395 0.6870 0.072 Uiso 1 1 calc R
H6B H 0.7683 0.0749 0.7259 0.072 Uiso 1 1 calc R
H6C H 0.7557 -0.0072 0.7539 0.072 Uiso 1 1 calc R
C7 C 0.86333(18) -0.09504(8) 0.58180(17) 0.0497(4) Uani 1 1 d .
C8 C 0.9903(2) -0.12553(10) 0.5437(2) 0.0603(4) Uani 1 1 d .
H8A H 1.0765 -0.1368 0.6330 0.072 Uiso 1 1 calc R
H8B H 1.0209 -0.0910 0.4876 0.072 Uiso 1 1 calc R
H8C H 0.9550 -0.1683 0.4861 0.072 Uiso 1 1 calc R
C9 C 0.76360(16) -0.07322(8) 0.22674(16) 0.0466(4) Uani 1 1 d .
C10 C 0.7123(2) -0.14326(10) 0.2060(2) 0.0619(5) Uani 1 1 d .
H10A H 0.6567 -0.1607 0.2594 0.074 Uiso 1 1 calc R
C11 C 0.7418(3) -0.18807(11) 0.1072(2) 0.0775(6) Uani 1 1 d .
H11A H 0.7076 -0.2353 0.0961 0.093 Uiso 1 1 calc R
C12 C 0.8217(2) -0.16283(12) 0.0258(2) 0.0758(6) Uani 1 1 d .
H12A H 0.8404 -0.1926 -0.0416 0.091 Uiso 1 1 calc R
C13 C 0.8734(2) -0.09369(12) 0.0446(2) 0.0698(5) Uani 1 1 d .
H13A H 0.9278 -0.0765 -0.0101 0.084 Uiso 1 1 calc R
C14 C 0.84572(19) -0.04885(10) 0.14434(18) 0.0571(4) Uani 1 1 d .
H14A H 0.8824 -0.0020 0.1564 0.069 Uiso 1 1 calc R
C15 C 0.55009(19) 0.12831(9) 0.4273(2) 0.0600(5) Uani 1 1 d .
H15A H 0.5117 0.1243 0.5058 0.072 Uiso 1 1 calc R
H15B H 0.4622 0.1340 0.3348 0.072 Uiso 1 1 calc R
C16 C 0.64825(19) 0.19304(9) 0.4536(2) 0.0583(4) Uani 1 1 d .
C17 C 0.6511(2) 0.24830(11) 0.3681(3) 0.0807(6) Uani 1 1 d .
H17A H 0.5855 0.2556 0.2701 0.097 Uiso 1 1 calc R
C18 C 0.7728(3) 0.29361(12) 0.4547(4) 0.0955(8) Uani 1 1 d .
H18A H 0.8016 0.3368 0.4252 0.115 Uiso 1 1 calc R
C19 C 0.8369(3) 0.26322(13) 0.5842(3) 0.0881(7) Uani 1 1 d .
H19A H 0.9206 0.2817 0.6626 0.106 Uiso 1 1 calc R
O1 O 0.84848(18) -0.11536(8) 0.69428(15) 0.0805(4) Uani 1 1 d .
O2 O 0.76319(17) 0.19985(8) 0.58862(15) 0.0772(4) Uani 1 1 d .

loop_
_atom_site_aniso_label
_atom_site_aniso_U_11
_atom_site_aniso_U_22
_atom_site_aniso_U_33
_atom_site_aniso_U_23
_atom_site_aniso_U_13
_atom_site_aniso_U_12
N1 0.0394(6) 0.0462(7) 0.0599(8) -0.0016(6) 0.0209(6) -0.0002(5)
C1 0.0386(7) 0.0504(8) 0.0508(8) 0.0008(7) 0.0158(6) -0.0034(6)
C2 0.0385(7) 0.0465(8) 0.0465(8) 0.0001(6) 0.0176(6) -0.0046(6)
C3 0.0406(7) 0.0463(8) 0.0481(8) 0.0011(6) 0.0207(6) -0.0041(6)
C4 0.0405(8) 0.0507(8) 0.0524(8) -0.0019(7) 0.0222(7) -0.0064(6)
C5 0.0594(10) 0.0643(11) 0.0596(10) 0.0092(8) 0.0141(8) 0.0063(8)
C6 0.0620(10) 0.0652(10) 0.0614(10) -0.0087(8) 0.0334(8) -0.0050(8)
C7 0.0515(9) 0.0516(9) 0.0474(8) 0.0033(7) 0.0204(7) -0.0033(7)
C8 0.0521(9) 0.0648(10) 0.0628(10) 0.0102(8) 0.0208(8) 0.0110(8)
C9 0.0417(8) 0.0541(9) 0.0427(8) 0.0015(6) 0.0150(6) 0.0014(6)
C10 0.0666(11) 0.0581(10) 0.0669(11) -0.0052(8) 0.0323(9) -0.0066(8)
C11 0.0865(14) 0.0611(11) 0.0830(14) -0.0180(10) 0.0305(12) -0.0009(10)
C12 0.0733(12) 0.0901(15) 0.0649(11) -0.0143(10) 0.0277(10) 0.0182(11)
C13 0.0635(11) 0.0973(15) 0.0564(10) 0.0024(10) 0.0316(9) 0.0116(10)
C14 0.0542(9) 0.0676(11) 0.0530(9) 0.0030(8) 0.0243(8) 0.0000(8)
C15 0.0474(9) 0.0561(10) 0.0829(12) -0.0005(8) 0.0320(8) 0.0059(7)
C16 0.0537(9) 0.0505(9) 0.0802(12) -0.0022(8) 0.0364(9) 0.0072(7)
C17 0.0731(13) 0.0645(12) 0.1053(16) 0.0218(11) 0.0353(12) 0.0103(10)
C18 0.1008(18) 0.0520(12) 0.156(3) 0.0076(14) 0.0742(18) -0.0035(11)
C19 0.0948(16) 0.0735(14) 0.1145(19) -0.0411(14) 0.0609(15) -0.0276(12)
O1 0.0983(10) 0.0888(10) 0.0677(8) 0.0287(7) 0.0467(8) 0.0251(8)
O2 0.0921(10) 0.0750(9) 0.0738(9) -0.0151(7) 0.0422(8) -0.0176(7)

loop_
_atom_type_symbol
_atom_type_description
_atom_type_scat_dispersion_real
_atom_type_scat_dispersion_imag
_atom_type_scat_source
C C 0.0033 0.0016 'International Tables Vol C Tables 4.2.6.8 and 6.1.1.4'
H H 0.0000 0.0000 'International Tables Vol C Tables 4.2.6.8 and 6.1.1.4'
N N 0.0061 0.0033 'International Tables Vol C Tables 4.2.6.8 and 6.1.1.4'
O O 0.0106 0.0060 'International Tables Vol C Tables 4.2.6.8 and 6.1.1.4'

loop_
_geom_angle_atom_site_label_1
_geom_angle_atom_site_label_2
_geom_angle_atom_site_label_3
_geom_angle
C4 N1 C1 110.35(12)
C4 N1 C15 125.34(14)
C1 N1 C15 124.31(14)
C2 C1 N1 107.65(13)
C2 C1 C5 130.38(15)
N1 C1 C5 121.92(14)
C1 C2 C3 107.35(13)
C1 C2 C9 124.95(13)
C3 C2 C9 127.44(13)
C4 C3 C2 107.30(13)
C4 C3 C7 124.07(14)
C2 C3 C7 128.20(13)
N1 C4 C3 107.36(13)
N1 C4 C6 122.17(14)
C3 C4 C6 130.30(15)
C1 C5 H5A 109.5
C1 C5 H5B 109.5
H5A C5 H5B 109.5
C1 C5 H5C 109.5
H5A C5 H5C 109.5
H5B C5 H5C 109.5
C4 C6 H6A 109.5
C4 C6 H6B 109.5
H6A C6 H6B 109.5
C4 C6 H6C 109.5
H6A C6 H6C 109.5
H6B C6 H6C 109.5
O1 C7 C3 121.74(15)
O1 C7 C8 119.13(15)
C3 C7 C8 119.08(13)
C7 C8 H8A 109.5
C7 C8 H8B 109.5
H8A C8 H8B 109.5
C7 C8 H8C 109.5
H8A C8 H8C 109.5
H8B C8 H8C 109.5
C10 C9 C14 117.72(15)
C10 C9 C2 120.74(14)
C14 C9 C2 121.54(14)
C9 C10 C11 121.32(17)
C9 C10 H10A 119.3
C11 C10 H10A 119.3
C12 C11 C10 120.10(19)
C12 C11 H11A 119.9
C10 C11 H11A 119.9
C13 C12 C11 119.46(18)
C13 C12 H12A 120.3
C11 C12 H12A 120.3
C12 C13 C14 120.74(18)
C12 C13 H13A 119.6
C14 C13 H13A 119.6
C13 C14 C9 120.64(17)
C13 C14 H14A 119.7
C9 C14 H14A 119.7
N1 C15 C16 113.40(13)
N1 C15 H15A 108.9
C16 C15 H15A 108.9
N1 C15 H15B 108.9
C16 C15 H15B 108.9
H15A C15 H15B 107.7
C17 C16 O2 109.80(18)
C17 C16 C15 133.0(2)
O2 C16 C15 117.16(16)
C16 C17 C18 107.0(2)
C16 C17 H17A 126.5
C18 C17 H17A 126.5
C19 C18 C17 106.8(2)
C19 C18 H18A 126.6
C17 C18 H18A 126.6
C18 C19 O2 110.6(2)
C18 C19 H19A 124.7
O2 C19 H19A 124.7
C16 O2 C19 105.82(18)

loop_
_geom_bond_atom_site_label_1
_geom_bond_atom_site_label_2
_geom_bond_distance
N1 C4 1.369(2)
N1 C1 1.3853(19)
N1 C15 1.466(2)
C1 C2 1.369(2)
C1 C5 1.489(2)
C2 C3 1.441(2)
C2 C9 1.482(2)
C3 C4 1.385(2)
C3 C7 1.467(2)
C4 C6 1.491(2)
C5 H5A 0.9600
C5 H5B 0.9600
C5 H5C 0.9600
C6 H6A 0.9600
C6 H6B 0.9600
C6 H6C 0.9600
C7 O1 1.2230(19)
C7 C8 1.495(2)
C8 H8A 0.9600
C8 H8B 0.9600
C8 H8C 0.9600
C9 C10 1.380(2)
C9 C14 1.392(2)
C10 C11 1.385(3)
C10 H10A 0.9300
C11 C12 1.373(3)
C11 H11A 0.9300
C12 C13 1.365(3)
C12 H12A 0.9300
C13 C14 1.384(2)
C13 H13A 0.9300
C14 H14A 0.9300
C15 C16 1.481(2)
C15 H15A 0.9700
C15 H15B 0.9700
C16 C17 1.334(3)
C16 O2 1.355(2)
C17 C18 1.414(3)
C17 H17A 0.9300
C18 C19 1.306(4)
C18 H18A 0.9300
C19 O2 1.379(3)
C19 H19A 0.9300

loop_
_geom_torsion_atom_site_label_1
_geom_torsion_atom_site_label_2
_geom_torsion_atom_site_label_3
_geom_torsion_atom_site_label_4
_geom_torsion
C4 N1 C1 C2 -0.21(16)
C15 N1 C1 C2 179.24(13)
C4 N1 C1 C5 177.55(14)
C15 N1 C1 C5 -3.0(2)
N1 C1 C2 C3 0.17(16)
C5 C1 C2 C3 -177.34(15)
N1 C1 C2 C9 174.62(13)
C5 C1 C2 C9 -2.9(3)
C1 C2 C3 C4 -0.07(16)
C9 C2 C3 C4 -174.34(13)
C1 C2 C3 C7 -172.64(14)
C9 C2 C3 C7 13.1(2)
C1 N1 C4 C3 0.16(16)
C15 N1 C4 C3 -179.28(13)
C1 N1 C4 C6 175.85(13)
C15 N1 C4 C6 -3.6(2)
C2 C3 C4 N1 -0.06(15)
C7 C3 C4 N1 172.90(13)
C2 C3 C4 C6 -175.26(15)
C7 C3 C4 C6 -2.3(2)
C4 C3 C7 O1 30.9(2)
C2 C3 C7 O1 -157.66(16)
C4 C3 C7 C8 -146.44(15)
C2 C3 C7 C8 25.0(2)
C1 C2 C9 C10 -119.09(18)
C3 C2 C9 C10 54.2(2)
C1 C2 C9 C14 60.4(2)
C3 C2 C9 C14 -126.31(17)
C14 C9 C10 C11 0.3(3)
C2 C9 C10 C11 179.79(17)
C9 C10 C11 C12 -1.0(3)
C10 C11 C12 C13 0.9(3)
C11 C12 C13 C14 -0.2(3)
C12 C13 C14 C9 -0.5(3)
C10 C9 C14 C13 0.4(2)
C2 C9 C14 C13 -179.06(15)
C4 N1 C15 C16 95.00(19)
C1 N1 C15 C16 -84.4(2)
N1 C15 C16 C17 109.1(2)
N1 C15 C16 O2 -68.9(2)
O2 C16 C17 C18 -1.3(2)
C15 C16 C17 C18 -179.45(18)
C16 C17 C18 C19 1.0(3)
C17 C18 C19 O2 -0.4(3)
C17 C16 O2 C19 1.1(2)
C15 C16 O2 C19 179.55(15)
C18 C19 O2 C16 -0.4(2)
